data_7159686
loop_
_publ_author_name
'Luo, Wenjun'
'Zheng, Xinghua'
'Zhang, Fanglian'
'Luo, Qiuya'
'Deng, Wen-Ting'
'Long, Lipeng'
'Yu, Daohong'
'Wang, Zhong-Xia'
'Chen, Zhengwang'

_publ_section_title
;
 Synthesis of functionalized
 tetrahydrodibenzo[<i>b</i>,<i>g</i>][1,8]naphthyridin-1(2<i>H</i>)-ones
 through base-promoted annulation of quinoline-derived dipolarophiles and
 cyclic enaminones.
;
_journal_issue 48
_journal_name_full 'Organic &amp; biomolecular chemistry'
_journal_page_first 9524
_journal_page_last 9529
_journal_paper_doi 10.1039/d3ob01547e
_journal_volume 21
_journal_year 2023
_chemical_formula_moiety 'C33 H32 N2 O3'
_chemical_formula_sum 'C33 H32 N2 O3'
_chemical_formula_weight 504.60
_space_group_crystal_system monoclinic
_space_group_IT_number 14
_space_group_name_Hall '-P 2ybc'
_space_group_name_H-M_alt 'P 1 21/c 1'
_atom_sites_solution_hydrogens geom
_atom_sites_solution_primary dual
_audit_creation_date 2023-10-18
_audit_creation_method
;
Olex2 1.5
(compiled 2022.04.07 svn.rca3783a0 for OlexSys, GUI svn.r6498)
;
_audit_update_record
;
2023-11-06 deposited with the CCDC.	2023-11-16 downloaded from the CCDC.
;
_cell_angle_alpha 90
_cell_angle_beta 100.9190(10)
_cell_angle_gamma 90
_cell_formula_units_Z 4
_cell_length_a 11.9232(3)
_cell_length_b 10.4301(4)
_cell_length_c 22.0572(8)
_cell_measurement_reflns_used 7134
_cell_measurement_temperature 170.00
_cell_measurement_theta_max 26.017
_cell_measurement_theta_min 2.167
_cell_volume 2693.38(16)
_computing_cell_refinement 'SAINT V8.40B (Bruker Nano, Inc., 2019)'
_computing_data_collection 'Bruker Instrument Service vV6.2.14'
_computing_data_reduction 'SAINT V8.40B (Bruker Nano, Inc., 2019)'
_computing_molecular_graphics 'Olex2 1.5 (Dolomanov et al., 2009)'
_computing_publication_material 'Olex2 1.5 (Dolomanov et al., 2009)'
_computing_structure_refinement 'SHELXL 2019/2 (Sheldrick, 2015)'
_computing_structure_solution 'SHELXT 2018/2 (Sheldrick, 2018)'
_diffrn_ambient_temperature 170.00
_diffrn_measured_fraction_theta_full 0.998
_diffrn_measured_fraction_theta_max 0.998
_diffrn_measurement_device_type 'zju Bruker D8 Venture'
_diffrn_measurement_method '\w and \f scans'
_diffrn_radiation_type MoK\a
_diffrn_radiation_wavelength 0.71073
_diffrn_reflns_av_R_equivalents 0.0771
_diffrn_reflns_av_unetI/netI 0.0488
_diffrn_reflns_Laue_measured_fraction_full 0.998
_diffrn_reflns_Laue_measured_fraction_max 0.998
_diffrn_reflns_limit_h_max 15
_diffrn_reflns_limit_h_min -15
_diffrn_reflns_limit_k_max 13
_diffrn_reflns_limit_k_min -13
_diffrn_reflns_limit_l_max 28
_diffrn_reflns_limit_l_min -28
_diffrn_reflns_number 39856
_diffrn_reflns_point_group_measured_fraction_full 0.998
_diffrn_reflns_point_group_measured_fraction_max 0.998
_diffrn_reflns_theta_full 25.242
_diffrn_reflns_theta_max 27.508
_diffrn_reflns_theta_min 2.167
_diffrn_source_current 1.4
_diffrn_source_power 0.07
_diffrn_source_voltage 50.0
_exptl_absorpt_coefficient_mu 0.080
_exptl_absorpt_correction_T_max 0.7456
_exptl_absorpt_correction_T_min 0.6931
_exptl_absorpt_correction_type multi-scan
_exptl_absorpt_process_details
;
SADABS-2016/2 (Bruker,2016/2) was used for absorption correction.
wR2(int) was 0.1371 before and 0.0684 after correction.
The Ratio of minimum to maximum transmission is 0.9296.
The \l/2 correction factor is Not present.
;
_exptl_crystal_colour colourless
_exptl_crystal_colour_primary colourless
_exptl_crystal_density_diffrn 1.244
_exptl_crystal_description block
_exptl_crystal_F_000 1072
_exptl_crystal_size_max 0.45
_exptl_crystal_size_mid 0.16
_exptl_crystal_size_min 0.1
_refine_diff_density_max 0.243
_refine_diff_density_min -0.265
_refine_diff_density_rms 0.054
_refine_ls_extinction_method none
_refine_ls_goodness_of_fit_ref 1.173
_refine_ls_hydrogen_treatment constr
_refine_ls_matrix_type full
_refine_ls_number_parameters 421
_refine_ls_number_reflns 6193
_refine_ls_number_restraints 284
_refine_ls_restrained_S_all 1.155
_refine_ls_R_factor_all 0.1233
_refine_ls_R_factor_gt 0.0875
_refine_ls_shift/su_max 0.000
_refine_ls_shift/su_mean 0.000
_refine_ls_structure_factor_coef Fsqd
_refine_ls_weighting_details 'w=1/[\s^2^(Fo^2^)+(0.0199P)^2^+3.6774P] where P=(Fo^2^+2Fc^2^)/3'
_refine_ls_weighting_scheme calc
_refine_ls_wR_factor_gt 0.1551
_refine_ls_wR_factor_ref 0.1717
_reflns_Friedel_coverage 0.000
_reflns_number_gt 4516
_reflns_number_total 6193
_reflns_threshold_expression 'I > 2\s(I)'
_cod_data_source_file d3ob01547e2.cif
_cod_data_source_block mo_231016_lwj_1_0m
_cod_depositor_comments 'Adding full bibliography for 7159686.cif.'
_cod_database_code 7159686
_shelx_shelxl_version_number 2019/2
_shelx_space_group_comment
;
The symmetry employed for this shelxl refinement is uniquely defined
by the following loop, which should always be used as a source of
symmetry information in preference to the above space-group names.
They are only intended as comments.
;
_shelx_estimated_absorpt_t_max 0.992
_shelx_estimated_absorpt_t_min 0.965
_olex2_refinement_description
;
1. Fixed Uiso
 At 1.2 times of:
  All C(H) groups, All C(H,H) groups
 At 1.5 times of:
  All C(H,H,H) groups, All O(H) groups
2. Restrained distances
 N2-C27 \\sim N2-C27A
 with sigma of 0.02
 O3-C29 \\sim O3A-C29A
 with sigma of 0.02
 O3-C33 \\sim O3A-C33A
 with sigma of 0.02
 C29-C28 \\sim C29A-C28A
 with sigma of 0.02
 C29-C30 \\sim C29A-C30A
 with sigma of 0.02
 C28-C30 \\sim C28A-C30A
 with sigma of 0.04
 C30-C32 \\sim C30A-C32A
 with sigma of 0.04
 C29-C31 \\sim C29A-C31A
 with sigma of 0.04
 C27-C28 \\sim C27A-C28A
 with sigma of 0.02
 C27-C32 \\sim C27A-C32A
 with sigma of 0.02
 C30-C31 \\sim C30A-C31A
 with sigma of 0.02
 C29-C33 \\sim C29A-C33A
 with sigma of 0.04
 C32-C31 \\sim C32A-C31A
 with sigma of 0.02
 C27-C31 \\sim C27A-C31A
 with sigma of 0.04
 C28-C32 \\sim C28A-C32A
 with sigma of 0.04
 N2-C28 \\sim N2-C28A
 with sigma of 0.04
 N2-C32 \\sim N2-C32A
 with sigma of 0.04
 O3-C28 \\sim O3A-C28A
 with sigma of 0.04
 O3-C30 \\sim O3A-C30A
 with sigma of 0.04
 C29-C27 \\sim C29A-C27A
 with sigma of 0.04
3. Uiso/Uaniso restraints and constraints
N2 \\sim O3 \\sim O3A \\sim C27 \\sim C27A \\sim C28 \\sim C28A \\sim C29 \\sim
C29A \\sim C30 \\sim C30A \\sim C31 \\sim C31A \\sim C32 \\sim C32A \\sim C33
\\sim C33A: within 2A with sigma of 0.01 and sigma for terminal atoms of 0.02
within 2A
4. Others
 Sof(O3A)=Sof(C27A)=Sof(C28A)=Sof(H28A)=Sof(C29A)=Sof(C30A)=Sof(H30A)=
 Sof(C31A)=Sof(H31A)=Sof(C32A)=Sof(H32A)=Sof(C33A)=Sof(H33D)=Sof(H33E)=
 Sof(H33F)=1-FVAR(1)
 Sof(O3)=Sof(C27)=Sof(C28)=Sof(H28)=Sof(C29)=Sof(C30)=Sof(H30)=Sof(C31)=
 Sof(H31)=Sof(C32)=Sof(H32)=Sof(C33)=Sof(H33A)=Sof(H33B)=Sof(H33C)=FVAR(1)
5.a Ternary CH refined with riding coordinates:
 C12(H12), C18(H18)
5.b Secondary CH2 refined with riding coordinates:
 C14(H14A,H14B), C16(H16A,H16B), C17(H17A,H17B)
5.c Aromatic/amide H refined with riding coordinates:
 C1(H1A), C2(H2), C3(H3), C4(H4), C7(H7), C20(H20), C21(H21), C22(H22),
 C23(H23), C24(H24), C28(H28), C28A(H28A), C30(H30), C30A(H30A), C31(H31),
 C31A(H31A), C32(H32), C32A(H32A)
5.d Idealised Me refined as rotating group:
 C25(H25A,H25B,H25C), C26(H26A,H26B,H26C), C33(H33A,H33B,H33C), C33A(H33D,H33E,
 H33F)
5.e Idealised tetrahedral OH refined as rotating group:
 O1(H1)
;
_olex2_submission_special_instructions 'No special instructions were received'

loop_
_space_group_symop_operation_xyz
'x, y, z'
'-x, y+1/2, -z+1/2'
'-x, -y, -z'
'x, -y-1/2, z-1/2'

loop_
_atom_site_label
_atom_site_type_symbol
_atom_site_fract_x
_atom_site_fract_y
_atom_site_fract_z
_atom_site_U_iso_or_equiv
_atom_site_adp_type
_atom_site_occupancy
_atom_site_site_symmetry_order
_atom_site_calc_flag
_atom_site_refinement_flags_posn
_atom_site_refinement_flags_adp
_atom_site_refinement_flags_occupancy
_atom_site_disorder_assembly
_atom_site_disorder_group
O1 O -0.02584(17) 0.6600(3) 0.27974(11) 0.0528(6) Uani 1 1 d . . . . .
H1 H -0.021401 0.643112 0.317354 0.079 Uiso 1 1 calc R U . . .
N1 N 0.49731(19) 0.4082(2) 0.35798(11) 0.0349(5) Uani 1 1 d . . . . .
C1 C 0.3391(3) 0.1328(3) 0.27641(15) 0.0464(8) Uani 1 1 d . . . . .
H1A H 0.263013 0.105358 0.261139 0.056 Uiso 1 1 calc R U . . .
O2 O 0.05528(17) 0.6844(3) 0.40923(11) 0.0576(7) Uani 1 1 d . . . . .
N2 N 0.43831(18) 0.6009(2) 0.39459(11) 0.0353(6) Uani 1 1 d D U . . .
C2 C 0.4283(3) 0.0566(3) 0.26913(17) 0.0524(9) Uani 1 1 d . . . . .
H2 H 0.414246 -0.024156 0.249219 0.063 Uiso 1 1 calc R U . . .
O3 O 0.7453(2) 0.8544(3) 0.35447(12) 0.0448(7) Uani 0.823(3) 1 d D U P A 1
O3A O 0.8354(9) 0.6412(11) 0.4761(5) 0.041(2) Uani 0.177(3) 1 d D U P A 2
C3 C 0.5411(3) 0.0970(3) 0.29096(16) 0.0513(9) Uani 1 1 d . . . . .
H3 H 0.602760 0.043104 0.285656 0.062 Uiso 1 1 calc R U . . .
C4 C 0.5633(3) 0.2126(3) 0.31970(15) 0.0421(7) Uani 1 1 d . . . . .
H4 H 0.640000 0.239294 0.333778 0.051 Uiso 1 1 calc R U . . .
C5 C 0.4722(2) 0.2926(3) 0.32847(13) 0.0338(6) Uani 1 1 d . . . . .
C6 C 0.3591(2) 0.2524(3) 0.30657(13) 0.0346(6) Uani 1 1 d . . . . .
C7 C 0.2708(2) 0.3360(3) 0.31480(13) 0.0357(6) Uani 1 1 d . . . . .
H7 H 0.193641 0.311029 0.300831 0.043 Uiso 1 1 calc R U . . .
C8 C 0.2942(2) 0.4520(3) 0.34249(13) 0.0312(6) Uani 1 1 d . . . . .
C9 C 0.4113(2) 0.4820(3) 0.36380(13) 0.0311(6) Uani 1 1 d . . . . .
C10 C 0.3554(2) 0.6719(3) 0.41549(13) 0.0327(6) Uani 1 1 d . . . . .
C11 C 0.2424(2) 0.6456(3) 0.39598(13) 0.0335(6) Uani 1 1 d . . . . .
C12 C 0.2033(2) 0.5515(3) 0.34476(13) 0.0343(6) Uani 1 1 d . . . . .
H12 H 0.132939 0.507399 0.352648 0.041 Uiso 1 1 calc R U . . .
C13 C 0.1583(3) 0.7094(3) 0.42468(15) 0.0444(8) Uani 1 1 d . . . . .
C14 C 0.1982(3) 0.8053(4) 0.47520(17) 0.0544(10) Uani 1 1 d . . . . .
H14A H 0.212025 0.760354 0.515450 0.065 Uiso 1 1 calc R U . . .
H14B H 0.136845 0.868995 0.475743 0.065 Uiso 1 1 calc R U . . .
C15 C 0.3064(3) 0.8753(3) 0.46784(14) 0.0393(7) Uani 1 1 d . . . . .
C16 C 0.3966(2) 0.7746(3) 0.46266(14) 0.0383(7) Uani 1 1 d . . . . .
H16A H 0.463893 0.817548 0.451521 0.046 Uiso 1 1 calc R U . . .
H16B H 0.421438 0.733616 0.503489 0.046 Uiso 1 1 calc R U . . .
C17 C 0.1758(2) 0.6161(3) 0.28082(14) 0.0387(7) Uani 1 1 d . . . . .
H17A H 0.246107 0.658768 0.273323 0.046 Uiso 1 1 calc R U . . .
H17B H 0.156487 0.548029 0.249305 0.046 Uiso 1 1 calc R U . . .
C18 C 0.0791(2) 0.7150(3) 0.27046(15) 0.0408(7) Uani 1 1 d . . . . .
H18 H 0.099805 0.788431 0.299590 0.049 Uiso 1 1 calc R U . . .
C19 C 0.0635(2) 0.7629(3) 0.20513(15) 0.0412(7) Uani 1 1 d . . . . .
C20 C -0.0083(3) 0.7017(4) 0.15713(16) 0.0513(8) Uani 1 1 d . . . . .
H20 H -0.052190 0.630433 0.165865 0.062 Uiso 1 1 calc R U . . .
C21 C -0.0174(3) 0.7423(4) 0.09690(18) 0.0647(11) Uani 1 1 d . . . . .
H21 H -0.067273 0.698903 0.064711 0.078 Uiso 1 1 calc R U . . .
C22 C 0.0452(4) 0.8447(4) 0.0833(2) 0.0707(12) Uani 1 1 d . . . . .
H22 H 0.038280 0.873313 0.041880 0.085 Uiso 1 1 calc R U . . .
C23 C 0.1183(4) 0.9062(4) 0.1303(2) 0.0754(13) Uani 1 1 d . . . . .
H23 H 0.162823 0.976582 0.121082 0.090 Uiso 1 1 calc R U . . .
C24 C 0.1273(3) 0.8656(3) 0.19099(19) 0.0599(10) Uani 1 1 d . . . . .
H24 H 0.177599 0.908731 0.223063 0.072 Uiso 1 1 calc R U . . .
C25 C 0.2860(3) 0.9616(3) 0.41097(17) 0.0572(9) Uani 1 1 d . . . . .
H25A H 0.356814 1.006798 0.408015 0.086 Uiso 1 1 calc R U . . .
H25B H 0.226245 1.024230 0.414475 0.086 Uiso 1 1 calc R U . . .
H25C H 0.261784 0.909303 0.373901 0.086 Uiso 1 1 calc R U . . .
C26 C 0.3483(3) 0.9584(3) 0.52505(16) 0.0545(9) Uani 1 1 d . . . . .
H26A H 0.361536 0.904130 0.561988 0.082 Uiso 1 1 calc R U . . .
H26B H 0.290510 1.023204 0.528782 0.082 Uiso 1 1 calc R U . . .
H26C H 0.419796 1.000969 0.520932 0.082 Uiso 1 1 calc R U . . .
C27 C 0.5598(3) 0.6337(3) 0.41269(17) 0.0292(8) Uani 0.823(3) 1 d D U P A 1
C27A C 0.5470(11) 0.6680(16) 0.3875(7) 0.028(2) Uani 0.177(3) 1 d D U P A 2
C28 C 0.5994(3) 0.7225(3) 0.37630(16) 0.0295(7) Uani 0.823(3) 1 d D U P A 1
H28 H 0.550085 0.757497 0.341317 0.035 Uiso 0.823(3) 1 calc R U P A 1
C28A C 0.6333(11) 0.6286(15) 0.4338(7) 0.030(2) Uani 0.177(3) 1 d D U P A 2
H28A H 0.619482 0.571013 0.464944 0.036 Uiso 0.177(3) 1 calc R U P A 2
C29 C 0.7136(3) 0.7609(4) 0.39138(17) 0.0307(8) Uani 0.823(3) 1 d D U P A 1
C29A C 0.7422(12) 0.6764(17) 0.4335(8) 0.032(2) Uani 0.177(3) 1 d D U P A 2
C30 C 0.7850(3) 0.7077(3) 0.44132(17) 0.0322(8) Uani 0.823(3) 1 d D U P A 1
H30 H 0.863025 0.732369 0.451016 0.039 Uiso 0.823(3) 1 calc R U P A 1
C30A C 0.7604(13) 0.7634(18) 0.3901(8) 0.033(2) Uani 0.177(3) 1 d D U P A 2
H30A H 0.835195 0.796787 0.392177 0.039 Uiso 0.177(3) 1 calc R U P A 2
C31 C 0.7426(3) 0.6183(4) 0.47732(17) 0.0386(8) Uani 0.823(3) 1 d D U P A 1
H31 H 0.792042 0.582106 0.511912 0.046 Uiso 0.823(3) 1 calc R U P A 1
C31A C 0.6743(11) 0.8043(15) 0.3435(7) 0.036(2) Uani 0.177(3) 1 d D U P A 2
H31A H 0.688321 0.863832 0.313196 0.043 Uiso 0.177(3) 1 calc R U P A 2
C32 C 0.6291(3) 0.5805(3) 0.46384(17) 0.0350(8) Uani 0.823(3) 1 d D U P A 1
H32 H 0.599803 0.519953 0.489007 0.042 Uiso 0.823(3) 1 calc R U P A 1
C32A C 0.5646(12) 0.7541(14) 0.3429(7) 0.031(2) Uani 0.177(3) 1 d D U P A 2
H32A H 0.502531 0.779629 0.311583 0.038 Uiso 0.177(3) 1 calc R U P A 2
C33 C 0.8560(3) 0.9101(4) 0.3732(2) 0.0544(11) Uani 0.823(3) 1 d D U P A 1
H33A H 0.861464 0.988026 0.349076 0.082 Uiso 0.823(3) 1 calc R U P A 1
H33B H 0.914334 0.848656 0.366039 0.082 Uiso 0.823(3) 1 calc R U P A 1
H33C H 0.868064 0.931698 0.417149 0.082 Uiso 0.823(3) 1 calc R U P A 1
C33A C 0.8150(14) 0.5417(16) 0.5168(8) 0.047(4) Uani 0.177(3) 1 d D U P A 2
H33D H 0.770113 0.473530 0.492983 0.070 Uiso 0.177(3) 1 calc R U P A 2
H33E H 0.772711 0.576254 0.547125 0.070 Uiso 0.177(3) 1 calc R U P A 2
H33F H 0.888095 0.506670 0.538185 0.070 Uiso 0.177(3) 1 calc R U P A 2

loop_
_atom_site_aniso_label
_atom_site_aniso_U_11
_atom_site_aniso_U_22
_atom_site_aniso_U_33
_atom_site_aniso_U_23
_atom_site_aniso_U_13
_atom_site_aniso_U_12
O1 0.0264(11) 0.0757(17) 0.0568(14) -0.0006(13) 0.0089(10) -0.0047(11)
N1 0.0316(12) 0.0304(13) 0.0431(14) -0.0057(11) 0.0076(10) -0.0026(10)
C1 0.0502(19) 0.0384(18) 0.055(2) -0.0135(15) 0.0196(16) -0.0136(15)
O2 0.0306(12) 0.0798(18) 0.0676(16) -0.0300(14) 0.0225(11) -0.0120(11)
N2 0.0237(11) 0.0322(13) 0.0499(14) -0.0135(11) 0.0068(10) -0.0050(9)
C2 0.066(2) 0.0347(18) 0.063(2) -0.0138(16) 0.0300(18) -0.0107(16)
O3 0.0389(14) 0.0506(16) 0.0444(15) 0.0102(13) 0.0070(11) -0.0136(12)
O3A 0.031(4) 0.042(5) 0.047(5) 0.009(4) 0.000(4) -0.006(4)
C3 0.058(2) 0.0379(18) 0.063(2) -0.0055(16) 0.0252(18) 0.0052(16)
C4 0.0424(17) 0.0352(17) 0.0501(19) -0.0025(14) 0.0123(14) 0.0008(13)
C5 0.0399(15) 0.0280(14) 0.0351(15) -0.0010(12) 0.0111(12) -0.0019(12)
C6 0.0417(16) 0.0275(14) 0.0370(16) -0.0040(12) 0.0139(13) -0.0087(12)
C7 0.0301(14) 0.0363(16) 0.0415(16) -0.0065(13) 0.0088(12) -0.0116(12)
C8 0.0266(13) 0.0327(15) 0.0351(15) -0.0035(12) 0.0078(11) -0.0062(11)
C9 0.0315(14) 0.0280(14) 0.0344(15) -0.0057(12) 0.0078(11) -0.0067(11)
C10 0.0309(14) 0.0310(15) 0.0374(15) -0.0059(12) 0.0096(12) -0.0046(11)
C11 0.0279(14) 0.0375(16) 0.0370(15) -0.0099(13) 0.0112(11) -0.0079(12)
C12 0.0260(13) 0.0411(17) 0.0370(15) -0.0106(13) 0.0087(11) -0.0080(12)
C13 0.0348(16) 0.053(2) 0.0501(19) -0.0154(16) 0.0193(14) -0.0091(14)
C14 0.0441(18) 0.067(2) 0.058(2) -0.0294(19) 0.0259(16) -0.0135(17)
C15 0.0380(16) 0.0372(17) 0.0453(17) -0.0105(14) 0.0150(13) -0.0025(13)
C16 0.0324(15) 0.0362(16) 0.0456(17) -0.0126(14) 0.0057(13) -0.0047(12)
C17 0.0310(15) 0.0420(17) 0.0438(17) -0.0111(14) 0.0085(12) 0.0016(13)
C18 0.0275(14) 0.0452(18) 0.0503(18) -0.0094(15) 0.0084(13) -0.0004(13)
C19 0.0328(15) 0.0354(16) 0.0558(19) -0.0066(15) 0.0095(14) 0.0093(13)
C20 0.0475(19) 0.053(2) 0.053(2) -0.0027(17) 0.0083(16) 0.0039(16)
C21 0.066(2) 0.071(3) 0.056(2) -0.001(2) 0.0081(19) 0.014(2)
C22 0.079(3) 0.074(3) 0.064(3) 0.011(2) 0.025(2) 0.029(2)
C23 0.094(3) 0.047(2) 0.095(3) 0.017(2) 0.041(3) 0.008(2)
C24 0.069(2) 0.041(2) 0.072(3) -0.0039(19) 0.019(2) -0.0023(18)
C25 0.066(2) 0.044(2) 0.061(2) -0.0031(18) 0.0105(18) 0.0074(18)
C26 0.053(2) 0.055(2) 0.058(2) -0.0293(18) 0.0174(17) -0.0077(17)
C27 0.0237(16) 0.0272(18) 0.0354(19) -0.0029(15) 0.0020(14) -0.0028(13)
C27A 0.023(4) 0.026(4) 0.035(5) -0.007(4) 0.004(4) -0.001(4)
C28 0.0302(16) 0.0275(16) 0.0297(17) 0.0007(14) 0.0031(13) 0.0013(13)
C28A 0.026(4) 0.028(4) 0.033(4) 0.002(4) 0.001(4) -0.001(3)
C29 0.0332(18) 0.0277(16) 0.0325(16) -0.0014(13) 0.0092(15) -0.0033(16)
C29A 0.028(4) 0.031(4) 0.037(4) 0.002(3) 0.003(3) -0.005(3)
C30 0.0269(17) 0.0299(18) 0.0391(18) -0.0007(15) 0.0042(15) -0.0015(14)
C30A 0.031(4) 0.031(4) 0.038(4) 0.000(4) 0.008(4) -0.005(4)
C31 0.0345(18) 0.0369(19) 0.0404(18) 0.0065(15) -0.0025(15) -0.0012(15)
C31A 0.035(4) 0.034(4) 0.038(4) 0.001(4) 0.004(4) -0.007(4)
C32 0.0327(17) 0.0322(18) 0.0385(19) 0.0086(16) 0.0030(14) -0.0050(14)
C32A 0.028(4) 0.029(4) 0.036(4) -0.001(4) 0.003(4) 0.000(4)
C33 0.045(2) 0.058(3) 0.061(3) 0.014(2) 0.0110(19) -0.020(2)
C33A 0.035(8) 0.045(9) 0.053(9) 0.015(8) -0.008(7) 0.009(7)

loop_
_atom_type_symbol
_atom_type_description
_atom_type_scat_dispersion_real
_atom_type_scat_dispersion_imag
_atom_type_scat_source
C C 0.0033 0.0016 'International Tables Vol C Tables 4.2.6.8 and 6.1.1.4'
H H 0.0000 0.0000 'International Tables Vol C Tables 4.2.6.8 and 6.1.1.4'
N N 0.0061 0.0033 'International Tables Vol C Tables 4.2.6.8 and 6.1.1.4'
O O 0.0106 0.0060 'International Tables Vol C Tables 4.2.6.8 and 6.1.1.4'

loop_
_geom_angle_atom_site_label_1
_geom_angle_atom_site_label_2
_geom_angle_atom_site_label_3
_geom_angle
_geom_angle_site_symmetry_1
_geom_angle_site_symmetry_3
_geom_angle_publ_flag
C18 O1 H1 109.5 . . ?
C9 N1 C5 117.3(2) . . ?
C2 C1 H1A 119.8 . . ?
C2 C1 C6 120.3(3) . . ?
C6 C1 H1A 119.8 . . ?
C9 N2 C27 117.1(2) . . ?
C9 N2 C27A 118.5(7) . . ?
C10 N2 C9 121.0(2) . . ?
C10 N2 C27 121.0(2) . . ?
C10 N2 C27A 118.0(7) . . ?
C1 C2 H2 119.9 . . ?
C1 C2 C3 120.2(3) . . ?
C3 C2 H2 119.9 . . ?
C29 O3 C33 117.5(3) . . ?
C29A O3A C33A 114.7(11) . . ?
C2 C3 H3 119.6 . . ?
C4 C3 C2 120.9(3) . . ?
C4 C3 H3 119.6 . . ?
C3 C4 H4 120.0 . . ?
C3 C4 C5 120.0(3) . . ?
C5 C4 H4 120.0 . . ?
N1 C5 C4 118.6(3) . . ?
N1 C5 C6 122.1(3) . . ?
C6 C5 C4 119.3(3) . . ?
C5 C6 C1 119.3(3) . . ?
C7 C6 C1 123.0(3) . . ?
C7 C6 C5 117.6(3) . . ?
C6 C7 H7 119.5 . . ?
C8 C7 C6 121.0(3) . . ?
C8 C7 H7 119.5 . . ?
C7 C8 C9 116.7(3) . . ?
C7 C8 C12 122.7(2) . . ?
C9 C8 C12 120.3(2) . . ?
N1 C9 N2 116.7(2) . . ?
N1 C9 C8 125.3(2) . . ?
N2 C9 C8 118.0(2) . . ?
N2 C10 C16 116.8(2) . . ?
C11 C10 N2 120.9(2) . . ?
C11 C10 C16 122.2(2) . . ?
C10 C11 C12 121.1(2) . . ?
C10 C11 C13 119.7(3) . . ?
C13 C11 C12 119.2(2) . . ?
C8 C12 H12 108.7 . . ?
C8 C12 C17 107.4(2) . . ?
C11 C12 C8 110.6(2) . . ?
C11 C12 H12 108.7 . . ?
C11 C12 C17 112.6(2) . . ?
C17 C12 H12 108.7 . . ?
O2 C13 C11 121.1(3) . . ?
O2 C13 C14 120.1(3) . . ?
C11 C13 C14 118.8(3) . . ?
C13 C14 H14A 108.9 . . ?
C13 C14 H14B 108.9 . . ?
C13 C14 C15 113.4(2) . . ?
H14A C14 H14B 107.7 . . ?
C15 C14 H14A 108.9 . . ?
C15 C14 H14B 108.9 . . ?
C14 C15 C16 107.6(3) . . ?
C14 C15 C25 111.5(3) . . ?
C14 C15 C26 109.6(3) . . ?
C16 C15 C25 110.5(3) . . ?
C16 C15 C26 109.0(3) . . ?
C25 C15 C26 108.6(3) . . ?
C10 C16 C15 113.5(2) . . ?
C10 C16 H16A 108.9 . . ?
C10 C16 H16B 108.9 . . ?
C15 C16 H16A 108.9 . . ?
C15 C16 H16B 108.9 . . ?
H16A C16 H16B 107.7 . . ?
C12 C17 H17A 108.0 . . ?
C12 C17 H17B 108.0 . . ?
H17A C17 H17B 107.3 . . ?
C18 C17 C12 117.0(2) . . ?
C18 C17 H17A 108.0 . . ?
C18 C17 H17B 108.0 . . ?
O1 C18 C17 111.3(3) . . ?
O1 C18 H18 109.4 . . ?
O1 C18 C19 108.6(2) . . ?
C17 C18 H18 109.4 . . ?
C19 C18 C17 108.6(2) . . ?
C19 C18 H18 109.4 . . ?
C20 C19 C18 121.8(3) . . ?
C24 C19 C18 120.0(3) . . ?
C24 C19 C20 118.1(3) . . ?
C19 C20 H20 119.3 . . ?
C21 C20 C19 121.4(4) . . ?
C21 C20 H20 119.3 . . ?
C20 C21 H21 119.9 . . ?
C22 C21 C20 120.2(4) . . ?
C22 C21 H21 119.9 . . ?
C21 C22 H22 120.3 . . ?
C21 C22 C23 119.5(4) . . ?
C23 C22 H22 120.3 . . ?
C22 C23 H23 119.9 . . ?
C22 C23 C24 120.3(4) . . ?
C24 C23 H23 119.9 . . ?
C19 C24 C23 120.6(4) . . ?
C19 C24 H24 119.7 . . ?
C23 C24 H24 119.7 . . ?
C15 C25 H25A 109.5 . . ?
C15 C25 H25B 109.5 . . ?
C15 C25 H25C 109.5 . . ?
H25A C25 H25B 109.5 . . ?
H25A C25 H25C 109.5 . . ?
H25B C25 H25C 109.5 . . ?
C15 C26 H26A 109.5 . . ?
C15 C26 H26B 109.5 . . ?
C15 C26 H26C 109.5 . . ?
H26A C26 H26B 109.5 . . ?
H26A C26 H26C 109.5 . . ?
H26B C26 H26C 109.5 . . ?
C28 C27 N2 115.5(3) . . ?
C28 C27 C32 122.2(3) . . ?
C32 C27 N2 122.3(3) . . ?
C28A C27A N2 108.8(10) . . ?
C28A C27A C32A 122.3(12) . . ?
C32A C27A N2 128.9(11) . . ?
C27 C28 H28 120.5 . . ?
C27 C28 C29 118.9(3) . . ?
C29 C28 H28 120.5 . . ?
C27A C28A H28A 121.4 . . ?
C27A C28A C29A 117.3(13) . . ?
C29A C28A H28A 121.4 . . ?
O3 C29 C28 115.4(3) . . ?
O3 C29 C30 124.4(3) . . ?
C30 C29 C28 120.2(3) . . ?
O3A C29A C28A 122.6(12) . . ?
O3A C29A C30A 116.4(12) . . ?
C30A C29A C28A 121.0(12) . . ?
C29 C30 H30 120.2 . . ?
C29 C30 C31 119.6(3) . . ?
C31 C30 H30 120.2 . . ?
C29A C30A H30A 118.9 . . ?
C29A C30A C31A 122.3(14) . . ?
C31A C30A H30A 118.9 . . ?
C30 C31 H31 119.4 . . ?
C30 C31 C32 121.2(3) . . ?
C32 C31 H31 119.4 . . ?
C30A C31A H31A 121.5 . . ?
C30A C31A C32A 116.9(13) . . ?
C32A C31A H31A 121.5 . . ?
C27 C32 C31 117.9(3) . . ?
C27 C32 H32 121.0 . . ?
C31 C32 H32 121.0 . . ?
C27A C32A C31A 120.2(13) . . ?
C27A C32A H32A 119.9 . . ?
C31A C32A H32A 119.9 . . ?
O3 C33 H33A 109.5 . . ?
O3 C33 H33B 109.5 . . ?
O3 C33 H33C 109.5 . . ?
H33A C33 H33B 109.5 . . ?
H33A C33 H33C 109.5 . . ?
H33B C33 H33C 109.5 . . ?
O3A C33A H33D 109.5 . . ?
O3A C33A H33E 109.5 . . ?
O3A C33A H33F 109.5 . . ?
H33D C33A H33E 109.5 . . ?
H33D C33A H33F 109.5 . . ?
H33E C33A H33F 109.5 . . ?

loop_
_geom_bond_atom_site_label_1
_geom_bond_atom_site_label_2
_geom_bond_distance
_geom_bond_site_symmetry_2
_geom_bond_publ_flag
O1 H1 0.8400 . ?
O1 C18 1.426(3) . ?
N1 C5 1.376(4) . ?
N1 C9 1.308(3) . ?
C1 H1A 0.9500 . ?
C1 C2 1.361(5) . ?
C1 C6 1.413(4) . ?
O2 C13 1.239(3) . ?
N2 C9 1.421(3) . ?
N2 C10 1.382(3) . ?
N2 C27 1.469(4) . ?
N2 C27A 1.507(13) . ?
C2 H2 0.9500 . ?
C2 C3 1.404(5) . ?
O3 C29 1.369(4) . ?
O3 C33 1.430(4) . ?
O3A C29A 1.364(14) . ?
O3A C33A 1.422(14) . ?
C3 H3 0.9500 . ?
C3 C4 1.365(4) . ?
C4 H4 0.9500 . ?
C4 C5 1.411(4) . ?
C5 C6 1.407(4) . ?
C6 C7 1.404(4) . ?
C7 H7 0.9500 . ?
C7 C8 1.361(4) . ?
C8 C9 1.421(4) . ?
C8 C12 1.509(4) . ?
C10 C11 1.363(4) . ?
C10 C16 1.509(4) . ?
C11 C12 1.502(4) . ?
C11 C13 1.445(4) . ?
C12 H12 1.0000 . ?
C12 C17 1.541(4) . ?
C13 C14 1.506(4) . ?
C14 H14A 0.9900 . ?
C14 H14B 0.9900 . ?
C14 C15 1.517(4) . ?
C15 C16 1.524(4) . ?
C15 C25 1.526(5) . ?
C15 C26 1.535(4) . ?
C16 H16A 0.9900 . ?
C16 H16B 0.9900 . ?
C17 H17A 0.9900 . ?
C17 H17B 0.9900 . ?
C17 C18 1.532(4) . ?
C18 H18 1.0000 . ?
C18 C19 1.503(5) . ?
C19 C20 1.384(5) . ?
C19 C24 1.383(5) . ?
C20 H20 0.9500 . ?
C20 C21 1.378(5) . ?
C21 H21 0.9500 . ?
C21 C22 1.369(6) . ?
C22 H22 0.9500 . ?
C22 C23 1.379(6) . ?
C23 H23 0.9500 . ?
C23 C24 1.389(6) . ?
C24 H24 0.9500 . ?
C25 H25A 0.9800 . ?
C25 H25B 0.9800 . ?
C25 H25C 0.9800 . ?
C26 H26A 0.9800 . ?
C26 H26B 0.9800 . ?
C26 H26C 0.9800 . ?
C27 C28 1.366(5) . ?
C27 C32 1.382(5) . ?
C27A C28A 1.369(14) . ?
C27A C32A 1.377(15) . ?
C28 H28 0.9500 . ?
C28 C29 1.397(5) . ?
C28A H28A 0.9500 . ?
C28A C29A 1.391(15) . ?
C29 C30 1.375(5) . ?
C29A C30A 1.365(15) . ?
C30 H30 0.9500 . ?
C30 C31 1.381(5) . ?
C30A H30A 0.9500 . ?
C30A C31A 1.376(15) . ?
C31 H31 0.9500 . ?
C31 C32 1.387(5) . ?
C31A H31A 0.9500 . ?
C31A C32A 1.407(15) . ?
C32 H32 0.9500 . ?
C32A H32A 0.9500 . ?
C33 H33A 0.9800 . ?
C33 H33B 0.9800 . ?
C33 H33C 0.9800 . ?
C33A H33D 0.9800 . ?
C33A H33E 0.9800 . ?
C33A H33F 0.9800 . ?

loop_
_geom_torsion_atom_site_label_1
_geom_torsion_atom_site_label_2
_geom_torsion_atom_site_label_3
_geom_torsion_atom_site_label_4
_geom_torsion
_geom_torsion_site_symmetry_1
_geom_torsion_site_symmetry_2
_geom_torsion_site_symmetry_3
_geom_torsion_site_symmetry_4
_geom_torsion_publ_flag
O1 C18 C19 C20 -33.0(4) . . . . ?
O1 C18 C19 C24 151.2(3) . . . . ?
N1 C5 C6 C1 179.8(3) . . . . ?
N1 C5 C6 C7 1.1(4) . . . . ?
C1 C2 C3 C4 0.0(5) . . . . ?
C1 C6 C7 C8 -178.0(3) . . . . ?
O2 C13 C14 C15 -150.5(3) . . . . ?
N2 C10 C11 C12 -8.6(4) . . . . ?
N2 C10 C11 C13 171.6(3) . . . . ?
N2 C10 C16 C15 161.1(3) . . . . ?
N2 C27 C28 C29 178.6(3) . . . . ?
N2 C27 C32 C31 -179.6(3) . . . . ?
N2 C27A C28A C29A 177.3(14) . . . . ?
N2 C27A C32A C31A -178.5(14) . . . . ?
C2 C1 C6 C5 0.6(5) . . . . ?
C2 C1 C6 C7 179.2(3) . . . . ?
C2 C3 C4 C5 0.8(5) . . . . ?
O3 C29 C30 C31 176.8(4) . . . . ?
O3A C29A C30A C31A 178.3(18) . . . . ?
C3 C4 C5 N1 179.5(3) . . . . ?
C3 C4 C5 C6 -0.9(5) . . . . ?
C4 C5 C6 C1 0.2(4) . . . . ?
C4 C5 C6 C7 -178.5(3) . . . . ?
C5 N1 C9 N2 179.7(2) . . . . ?
C5 N1 C9 C8 0.5(4) . . . . ?
C5 C6 C7 C8 0.6(4) . . . . ?
C6 C1 C2 C3 -0.7(5) . . . . ?
C6 C7 C8 C9 -1.6(4) . . . . ?
C6 C7 C8 C12 171.7(3) . . . . ?
C7 C8 C9 N1 1.1(4) . . . . ?
C7 C8 C9 N2 -178.1(3) . . . . ?
C7 C8 C12 C11 159.2(3) . . . . ?
C7 C8 C12 C17 -77.5(3) . . . . ?
C8 C12 C17 C18 175.9(2) . . . . ?
C9 N1 C5 C4 178.0(3) . . . . ?
C9 N1 C5 C6 -1.6(4) . . . . ?
C9 N2 C10 C11 -14.4(4) . . . . ?
C9 N2 C10 C16 162.9(3) . . . . ?
C9 N2 C27 C28 103.4(3) . . . . ?
C9 N2 C27 C32 -77.9(4) . . . . ?
C9 N2 C27A C28A -90.8(13) . . . . ?
C9 N2 C27A C32A 88.3(18) . . . . ?
C9 C8 C12 C11 -27.7(4) . . . . ?
C9 C8 C12 C17 95.6(3) . . . . ?
C10 N2 C9 N1 -165.1(3) . . . . ?
C10 N2 C9 C8 14.2(4) . . . . ?
C10 N2 C27 C28 -87.0(4) . . . . ?
C10 N2 C27 C32 91.7(4) . . . . ?
C10 N2 C27A C28A 107.0(12) . . . . ?
C10 N2 C27A C32A -73.9(18) . . . . ?
C10 C11 C12 C8 28.1(4) . . . . ?
C10 C11 C12 C17 -92.1(3) . . . . ?
C10 C11 C13 O2 -177.7(3) . . . . ?
C10 C11 C13 C14 0.9(5) . . . . ?
C11 C10 C16 C15 -21.7(4) . . . . ?
C11 C12 C17 C18 -62.1(3) . . . . ?
C11 C13 C14 C15 30.9(5) . . . . ?
C12 C8 C9 N1 -172.4(3) . . . . ?
C12 C8 C9 N2 8.4(4) . . . . ?
C12 C11 C13 O2 2.5(5) . . . . ?
C12 C11 C13 C14 -178.9(3) . . . . ?
C12 C17 C18 O1 -58.6(3) . . . . ?
C12 C17 C18 C19 -178.1(2) . . . . ?
C13 C11 C12 C8 -152.1(3) . . . . ?
C13 C11 C12 C17 87.7(3) . . . . ?
C13 C14 C15 C16 -54.7(4) . . . . ?
C13 C14 C15 C25 66.6(4) . . . . ?
C13 C14 C15 C26 -173.2(3) . . . . ?
C14 C15 C16 C10 50.1(3) . . . . ?
C16 C10 C11 C12 174.3(3) . . . . ?
C16 C10 C11 C13 -5.5(5) . . . . ?
C17 C18 C19 C20 88.2(3) . . . . ?
C17 C18 C19 C24 -87.5(3) . . . . ?
C18 C19 C20 C21 -176.5(3) . . . . ?
C18 C19 C24 C23 176.4(3) . . . . ?
C19 C20 C21 C22 0.1(6) . . . . ?
C20 C19 C24 C23 0.5(5) . . . . ?
C20 C21 C22 C23 0.7(6) . . . . ?
C21 C22 C23 C24 -0.9(6) . . . . ?
C22 C23 C24 C19 0.3(6) . . . . ?
C24 C19 C20 C21 -0.7(5) . . . . ?
C25 C15 C16 C10 -71.8(3) . . . . ?
C26 C15 C16 C10 168.9(3) . . . . ?
C27 N2 C9 N1 4.5(4) . . . . ?
C27 N2 C9 C8 -176.2(3) . . . . ?
C27 N2 C10 C11 176.4(3) . . . . ?
C27 N2 C10 C16 -6.3(4) . . . . ?
C27 C28 C29 O3 -177.0(3) . . . . ?
C27 C28 C29 C30 1.4(5) . . . . ?
C27A N2 C9 N1 33.2(7) . . . . ?
C27A N2 C9 C8 -147.4(7) . . . . ?
C27A N2 C10 C11 147.3(7) . . . . ?
C27A N2 C10 C16 -35.4(7) . . . . ?
C27A C28A C29A O3A -178.1(17) . . . . ?
C27A C28A C29A C30A 3(3) . . . . ?
C28 C27 C32 C31 -1.0(6) . . . . ?
C28 C29 C30 C31 -1.5(6) . . . . ?
C28A C27A C32A C31A 0(3) . . . . ?
C28A C29A C30A C31A -3(3) . . . . ?
C29 C30 C31 C32 0.3(6) . . . . ?
C29A C30A C31A C32A 1(3) . . . . ?
C30 C31 C32 C27 0.9(6) . . . . ?
C30A C31A C32A C27A 0(3) . . . . ?
C32 C27 C28 C29 -0.1(5) . . . . ?
C32A C27A C28A C29A -2(3) . . . . ?
C33 O3 C29 C28 171.2(3) . . . . ?
C33 O3 C29 C30 -7.2(6) . . . . ?
C33A O3A C29A C28A 7(3) . . . . ?
C33A O3A C29A C30A -174.3(18) . . . . ?
